data_4514393
loop_
_publ_author_name
'Song, Wenxuan'
'Shi, Lijiang'
'Gao, Lei'
'Hu, Peijun'
'Mu, Haichuan'
'Xia, Zhenyuan'
'Huang, Jinhai'
'Su, Jianhua'

_publ_section_title
;
 [1,2,4]Triazolo[1,5-a]pyridine as Building Blocks for Universal Host
 Materials for High-Performance Red, Green, Blue and White Phosphorescent
 Organic Light-Emitting Devices.
;
_journal_issue 6
_journal_name_full 'ACS applied materials &amp; interfaces'
_journal_page_first 5714
_journal_page_last 5722
_journal_paper_doi 10.1021/acsami.7b18202
_journal_volume 10
_journal_year 2018
_chemical_formula_sum 'C37 H25 Cl2 N5'
_chemical_formula_weight 610.52
_space_group_crystal_system monoclinic
_space_group_IT_number 14
_space_group_name_Hall '-P 2ybc'
_space_group_name_H-M_alt 'P 1 21/c 1'
_symmetry_space_group_name_Hall '-P 2ybc'
_symmetry_space_group_name_H-M 'P 1 21/c 1'
_atom_sites_solution_hydrogens geom
_audit_creation_method SHELXL-2013
_cell_angle_alpha 90
_cell_angle_beta 116.496(2)
_cell_angle_gamma 90
_cell_formula_units_Z 4
_cell_length_a 13.8123(14)
_cell_length_b 17.7997(19)
_cell_length_c 13.9287(15)
_cell_measurement_reflns_used 2919
_cell_measurement_temperature 293(2)
_cell_measurement_theta_max 43.018
_cell_measurement_theta_min 4.577
_cell_volume 3064.8(6)
_computing_cell_refinement 'Bruker SMART'
_computing_data_collection 'Bruker SMART'
_computing_data_reduction 'Bruker SHELXTL'
_computing_molecular_graphics 'Bruker SHELXTL'
_computing_publication_material 'Bruker SHELXTL'
_computing_structure_refinement 'SHELXL-2013 (Sheldrick, 2013)'
_computing_structure_solution 'Bruker SHELXTL'
_diffrn_ambient_temperature 293(2)
_diffrn_measured_fraction_theta_full 1.000
_diffrn_measured_fraction_theta_max 1.000
_diffrn_measurement_device_type 'CCD area detector'
_diffrn_measurement_method 'phi and omega scans'
_diffrn_radiation_type MoK\a
_diffrn_radiation_wavelength 0.71073
_diffrn_reflns_av_R_equivalents 0.0425
_diffrn_reflns_av_unetI/netI 0.0462
_diffrn_reflns_Laue_measured_fraction_full 1.000
_diffrn_reflns_Laue_measured_fraction_max 1.000
_diffrn_reflns_limit_h_max 16
_diffrn_reflns_limit_h_min -16
_diffrn_reflns_limit_k_max 17
_diffrn_reflns_limit_k_min -21
_diffrn_reflns_limit_l_max 16
_diffrn_reflns_limit_l_min -16
_diffrn_reflns_number 17427
_diffrn_reflns_point_group_measured_fraction_full 1.000
_diffrn_reflns_point_group_measured_fraction_max 1.000
_diffrn_reflns_theta_full 25.242
_diffrn_reflns_theta_max 25.499
_diffrn_reflns_theta_min 1.647
_exptl_absorpt_coefficient_mu 0.247
_exptl_absorpt_correction_T_max 0.7456
_exptl_absorpt_correction_T_min 0.6568
_exptl_absorpt_correction_type multi-scan
_exptl_absorpt_process_details sadabs
_exptl_crystal_colour colorless
_exptl_crystal_density_diffrn 1.323
_exptl_crystal_description prismatic
_exptl_crystal_F_000 1264
_exptl_crystal_size_max 0.200
_exptl_crystal_size_mid 0.170
_exptl_crystal_size_min 0.110
_refine_diff_density_max 0.283
_refine_diff_density_min -0.357
_refine_diff_density_rms 0.039
_refine_ls_extinction_coef 0.0052(6)
_refine_ls_extinction_expression Fc^*^=kFc[1+0.001xFc^2^\l^3^/sin(2\q)]^-1/4^
_refine_ls_extinction_method SHELXL
_refine_ls_goodness_of_fit_ref 1.034
_refine_ls_hydrogen_treatment constr
_refine_ls_matrix_type full
_refine_ls_number_parameters 398
_refine_ls_number_reflns 5708
_refine_ls_number_restraints 0
_refine_ls_restrained_S_all 1.034
_refine_ls_R_factor_all 0.0818
_refine_ls_R_factor_gt 0.0529
_refine_ls_shift/su_max 0.000
_refine_ls_shift/su_mean 0.000
_refine_ls_structure_factor_coef Fsqd
_refine_ls_weighting_details 'w=1/[\s^2^(Fo^2^)+(0.0653P)^2^+0.4134P] where P=(Fo^2^+2Fc^2^)/3'
_refine_ls_weighting_scheme calc
_refine_ls_wR_factor_gt 0.1265
_refine_ls_wR_factor_ref 0.1413
_reflns_Friedel_coverage 0.000
_reflns_number_gt 3863
_reflns_number_total 5708
_reflns_threshold_expression 'I > 2\s(I)'
_cod_data_source_file am7b18202_si_001.cif
_cod_data_source_block cd17081
_cod_depositor_comments 'Adding full bibliography for 4514393.cif.'
_cod_database_code 4514393
_shelx_space_group_comment
; 
The symmetry employed for this shelxl refinement is uniquely defined 
by the following loop, which should always be used as a source of 
symmetry information in preference to the above space-group names. 
They are only intended as comments. 
;
_shelx_estimated_absorpt_t_min 0.952
_shelx_estimated_absorpt_t_max 0.973
_shelxl_version_number 2013-4

loop_
_space_group_symop_operation_xyz
'x, y, z'
'-x, y+1/2, -z+1/2'
'-x, -y, -z'
'x, -y-1/2, z-1/2'

loop_
_atom_site_label
_atom_site_type_symbol
_atom_site_fract_x
_atom_site_fract_y
_atom_site_fract_z
_atom_site_U_iso_or_equiv
_atom_site_adp_type
_atom_site_occupancy
_atom_site_site_symmetry_order
_atom_site_calc_flag
_atom_site_refinement_flags_posn
_atom_site_refinement_flags_adp
_atom_site_refinement_flags_occupancy
_atom_site_disorder_assembly
_atom_site_disorder_group
Cl1 Cl 0.18004(8) 0.65949(6) 0.62341(9) 0.1271(4) Uani 1 1 d . . . . .
Cl2 Cl 0.33707(7) 0.65673(7) 0.84552(9) 0.1296(4) Uani 1 1 d . . . . .
N1 N 0.40670(13) 0.31230(9) 0.94081(14) 0.0448(4) Uani 1 1 d . . . . .
N2 N 0.09254(13) 0.45919(10) 0.90194(15) 0.0460(5) Uani 1 1 d . . . . .
N3 N 0.19695(14) 0.31409(9) 0.74673(15) 0.0482(5) Uani 1 1 d . . . . .
N4 N 0.18000(15) 0.44088(10) 0.73981(15) 0.0503(5) Uani 1 1 d . . . . .
C1 C 0.33875(16) 0.34162(11) 0.98381(18) 0.0425(5) Uani 1 1 d . . . . .
C2 C 0.37148(17) 0.33689(12) 1.09298(19) 0.0507(6) Uani 1 1 d . . . . .
H2 H 0.4338 0.3103 1.1363 0.061 Uiso 1 1 calc R U . . .
C3 C 0.31239(18) 0.37132(13) 1.13775(19) 0.0550(6) Uani 1 1 d . . . . .
H3 H 0.3336 0.3672 1.2110 0.066 Uiso 1 1 calc R U . . .
C4 C 0.22131(18) 0.41217(13) 1.07353(19) 0.0500(6) Uani 1 1 d . . . . .
H4 H 0.1833 0.4376 1.1044 0.060 Uiso 1 1 calc R U . . .
C5 C 0.18624(16) 0.41561(11) 0.96438(17) 0.0420(5) Uani 1 1 d . . . . .
C6 C 0.24300(16) 0.37878(11) 0.91646(17) 0.0404(5) Uani 1 1 d . . . . .
C7 C 0.20526(16) 0.37849(11) 0.79921(17) 0.0405(5) Uani 1 1 d . . . . .
C9 C 0.1444(2) 0.29617(15) 0.5547(2) 0.0621(7) Uani 1 1 d . . . . .
H9 H 0.1511 0.2441 0.5582 0.074 Uiso 1 1 calc R U . A 1
C10 C 0.1142(2) 0.33266(17) 0.4616(2) 0.0730(8) Uani 1 1 d . . . . .
H10 H 0.1003 0.3056 0.3997 0.088 Uiso 1 1 calc R U . . .
C11 C 0.1034(2) 0.41013(18) 0.4561(2) 0.0801(9) Uani 1 1 d . . . . .
H11 H 0.0815 0.4342 0.3904 0.096 Uiso 1 1 calc R U . . .
C12 C 0.1240(2) 0.45131(15) 0.5445(2) 0.0724(8) Uani 1 1 d . . . . .
H12 H 0.1177 0.5034 0.5408 0.087 Uiso 1 1 calc R U . B 1
C13 C 0.43540(16) 0.23733(12) 0.94021(17) 0.0480(6) Uani 1 1 d . . . . .
C14 C 0.4061(2) 0.17471(14) 0.9796(2) 0.0643(7) Uani 1 1 d . . . . .
H14 H 0.3610 0.1784 1.0130 0.077 Uiso 1 1 calc R U . . .
C15 C 0.4469(3) 0.10596(15) 0.9673(2) 0.0795(9) Uani 1 1 d . . . . .
H15 H 0.4283 0.0626 0.9925 0.095 Uiso 1 1 calc R U . . .
C16 C 0.5143(3) 0.10058(17) 0.9184(3) 0.0837(9) Uani 1 1 d . . . . .
H16 H 0.5411 0.0538 0.9124 0.100 Uiso 1 1 calc R U . . .
C17 C 0.5422(2) 0.16198(15) 0.8791(2) 0.0685(8) Uani 1 1 d . . . . .
H17 H 0.5873 0.1574 0.8460 0.082 Uiso 1 1 calc R U . . .
C18 C 0.50255(16) 0.23193(13) 0.88868(18) 0.0519(6) Uani 1 1 d . . . . .
C19 C 0.51342(17) 0.30676(13) 0.85530(18) 0.0514(6) Uani 1 1 d . . . . .
C20 C 0.5681(2) 0.33783(18) 0.8009(2) 0.0695(8) Uani 1 1 d . . . . .
H20 H 0.6076 0.3073 0.7771 0.083 Uiso 1 1 calc R U . . .
C21 C 0.5627(2) 0.41339(19) 0.7833(2) 0.0785(8) Uani 1 1 d . . . . .
H21 H 0.5983 0.4342 0.7466 0.094 Uiso 1 1 calc R U . . .
C22 C 0.5052(2) 0.45964(16) 0.8192(2) 0.0721(8) Uani 1 1 d . . . . .
H22 H 0.5037 0.5111 0.8068 0.087 Uiso 1 1 calc R U . . .
C23 C 0.45033(18) 0.43145(13) 0.8727(2) 0.0560(6) Uani 1 1 d . . . . .
H23 H 0.4120 0.4628 0.8970 0.067 Uiso 1 1 calc R U . . .
C24 C 0.45424(16) 0.35486(12) 0.88913(18) 0.0445(5) Uani 1 1 d . . . . .
C25 C 0.08785(17) 0.53649(12) 0.90997(18) 0.0459(5) Uani 1 1 d . . . . .
C26 C 0.1676(2) 0.58587(14) 0.9743(2) 0.0614(7) Uani 1 1 d . . . . .
H26 H 0.2358 0.5688 1.0222 0.074 Uiso 1 1 calc R U . . .
C27 C 0.1427(2) 0.66092(14) 0.9651(3) 0.0739(8) Uani 1 1 d . . . . .
H27 H 0.1951 0.6951 1.0079 0.089 Uiso 1 1 calc R U . . .
C28 C 0.0413(2) 0.68706(15) 0.8934(3) 0.0723(8) Uani 1 1 d . . . . .
H28 H 0.0272 0.7384 0.8884 0.087 Uiso 1 1 calc R U . . .
C29 C -0.0383(2) 0.63804(14) 0.8298(2) 0.0608(7) Uani 1 1 d . . . . .
H29 H -0.1063 0.6558 0.7823 0.073 Uiso 1 1 calc R U . . .
C30 C -0.01596(17) 0.56109(12) 0.83757(18) 0.0473(5) Uani 1 1 d . . . . .
C31 C -0.07705(17) 0.49515(13) 0.78545(18) 0.0479(5) Uani 1 1 d . . . . .
C32 C -0.18344(19) 0.48264(16) 0.7093(2) 0.0637(7) Uani 1 1 d . . . . .
H32 H -0.2311 0.5227 0.6815 0.076 Uiso 1 1 calc R U . . .
C33 C -0.2171(2) 0.41062(18) 0.6758(2) 0.0770(8) Uani 1 1 d . . . . .
H33 H -0.2880 0.4019 0.6249 0.092 Uiso 1 1 calc R U . . .
C34 C -0.1462(2) 0.35068(17) 0.7172(3) 0.0787(8) Uani 1 1 d . . . . .
H34 H -0.1704 0.3023 0.6932 0.094 Uiso 1 1 calc R U . . .
C35 C -0.04100(19) 0.36101(14) 0.7929(2) 0.0627(7) Uani 1 1 d . . . . .
H35 H 0.0060 0.3206 0.8206 0.075 Uiso 1 1 calc R U . . .
C36 C -0.00753(16) 0.43350(12) 0.82635(17) 0.0458(5) Uani 1 1 d . . . . .
C37 C 0.2100(3) 0.62894(17) 0.7507(3) 0.0937(10) Uani 1 1 d . . . . .
H37A H 0.2060 0.5745 0.7505 0.112 Uiso 1 1 calc R U . . .
H37B H 0.1561 0.6483 0.7710 0.112 Uiso 1 1 calc R U . . .
C8 C 0.16511(15) 0.33795(11) 0.64529(16) 0.0453(5) Uani 0.5 1 d . . P C 1
N5 N 0.15502(17) 0.41383(12) 0.64134(17) 0.0526(5) Uani 0.5 1 d . . P C 1
N5' N 0.16511(15) 0.33795(11) 0.64529(16) 0.0453(5) Uani 0.5 1 d . . P C 2
C8' C 0.15502(17) 0.41383(12) 0.64134(17) 0.0526(5) Uani 0.5 1 d . . P C 2

loop_
_atom_site_aniso_label
_atom_site_aniso_U_11
_atom_site_aniso_U_22
_atom_site_aniso_U_33
_atom_site_aniso_U_23
_atom_site_aniso_U_13
_atom_site_aniso_U_12
Cl1 0.0965(7) 0.1376(9) 0.1212(9) 0.0446(7) 0.0252(6) -0.0219(6)
Cl2 0.0719(6) 0.2027(12) 0.1052(8) 0.0113(7) 0.0315(5) -0.0171(6)
N1 0.0404(10) 0.0444(10) 0.0511(12) 0.0065(8) 0.0216(9) 0.0056(8)
N2 0.0399(10) 0.0472(11) 0.0485(12) 0.0014(8) 0.0176(9) 0.0067(8)
N3 0.0523(11) 0.0442(11) 0.0454(12) 0.0019(8) 0.0193(9) 0.0019(8)
N4 0.0618(12) 0.0452(11) 0.0423(12) 0.0051(8) 0.0219(10) 0.0053(9)
C1 0.0393(11) 0.0428(12) 0.0462(14) 0.0060(9) 0.0196(10) 0.0007(9)
C2 0.0385(12) 0.0617(15) 0.0459(15) 0.0113(11) 0.0133(11) 0.0037(10)
C3 0.0529(14) 0.0737(16) 0.0382(14) 0.0067(11) 0.0202(12) 0.0008(12)
C4 0.0466(13) 0.0622(14) 0.0471(15) 0.0012(11) 0.0261(11) -0.0005(11)
C5 0.0374(11) 0.0434(12) 0.0449(14) 0.0031(9) 0.0181(10) 0.0007(9)
C6 0.0396(11) 0.0404(11) 0.0422(13) 0.0028(9) 0.0192(10) -0.0022(9)
C7 0.0368(11) 0.0407(12) 0.0445(13) 0.0035(10) 0.0187(10) 0.0031(9)
C9 0.0694(17) 0.0625(16) 0.0580(17) -0.0119(13) 0.0318(14) -0.0039(12)
C10 0.082(2) 0.090(2) 0.0501(18) -0.0100(15) 0.0327(15) -0.0135(15)
C11 0.096(2) 0.099(2) 0.0423(17) 0.0121(15) 0.0287(16) -0.0119(17)
C12 0.093(2) 0.0624(17) 0.0571(18) 0.0144(13) 0.0297(16) -0.0004(14)
C13 0.0373(12) 0.0471(13) 0.0449(14) 0.0022(10) 0.0052(10) 0.0045(9)
C14 0.0599(15) 0.0565(16) 0.0641(18) 0.0132(12) 0.0166(13) 0.0041(12)
C15 0.085(2) 0.0479(16) 0.073(2) 0.0144(13) 0.0053(17) 0.0052(14)
C16 0.090(2) 0.068(2) 0.067(2) -0.0015(15) 0.0109(17) 0.0292(16)
C17 0.0627(16) 0.0731(19) 0.0538(17) -0.0092(14) 0.0118(13) 0.0220(13)
C18 0.0382(12) 0.0616(15) 0.0444(14) -0.0067(11) 0.0081(11) 0.0080(10)
C19 0.0392(12) 0.0652(16) 0.0464(14) -0.0078(11) 0.0159(11) -0.0010(10)
C20 0.0505(15) 0.105(2) 0.0607(18) -0.0104(15) 0.0317(14) -0.0005(14)
C21 0.0674(18) 0.104(2) 0.077(2) 0.0056(17) 0.0440(17) -0.0163(16)
C22 0.0678(17) 0.0730(18) 0.079(2) 0.0096(14) 0.0358(16) -0.0146(14)
C23 0.0503(13) 0.0554(15) 0.0652(17) 0.0007(12) 0.0284(13) -0.0053(11)
C24 0.0335(11) 0.0534(14) 0.0443(13) 0.0005(10) 0.0153(10) -0.0044(9)
C25 0.0456(13) 0.0479(13) 0.0510(14) 0.0003(10) 0.0275(11) 0.0049(10)
C26 0.0548(14) 0.0577(16) 0.0681(18) -0.0052(12) 0.0240(13) 0.0036(12)
C27 0.0733(19) 0.0575(17) 0.094(2) -0.0141(14) 0.0398(18) -0.0027(14)
C28 0.085(2) 0.0487(15) 0.100(2) 0.0023(15) 0.0567(19) 0.0085(14)
C29 0.0629(16) 0.0640(17) 0.0682(18) 0.0145(13) 0.0406(14) 0.0177(13)
C30 0.0485(13) 0.0533(14) 0.0501(14) 0.0079(10) 0.0310(11) 0.0106(10)
C31 0.0416(12) 0.0629(15) 0.0436(13) 0.0087(11) 0.0230(11) 0.0098(10)
C32 0.0464(14) 0.0824(19) 0.0579(17) 0.0111(14) 0.0192(13) 0.0113(13)
C33 0.0449(15) 0.100(2) 0.071(2) -0.0058(17) 0.0123(14) -0.0045(15)
C34 0.0599(17) 0.0747(19) 0.090(2) -0.0138(16) 0.0236(17) -0.0138(14)
C35 0.0495(15) 0.0575(16) 0.0717(18) -0.0008(13) 0.0186(14) 0.0021(11)
C36 0.0390(12) 0.0562(14) 0.0428(13) 0.0018(10) 0.0188(11) 0.0011(10)
C37 0.110(3) 0.070(2) 0.117(3) -0.0017(18) 0.065(2) -0.0192(18)
C8 0.0460(11) 0.0496(12) 0.0412(12) 0.0014(9) 0.0202(10) 0.0017(9)
N5 0.0571(13) 0.0564(14) 0.0441(13) 0.0068(10) 0.0225(11) 0.0001(10)
N5' 0.0460(11) 0.0496(12) 0.0412(12) 0.0014(9) 0.0202(10) 0.0017(9)
C8' 0.0571(13) 0.0564(14) 0.0441(13) 0.0068(10) 0.0225(11) 0.0001(10)

loop_
_atom_type_symbol
_atom_type_description
_atom_type_scat_dispersion_real
_atom_type_scat_dispersion_imag
_atom_type_scat_source
C C 0.0033 0.0016 'International Tables Vol C Tables 4.2.6.8 and 6.1.1.4'
H H 0.0000 0.0000 'International Tables Vol C Tables 4.2.6.8 and 6.1.1.4'
N N 0.0061 0.0033 'International Tables Vol C Tables 4.2.6.8 and 6.1.1.4'
Cl Cl 0.1484 0.1585 'International Tables Vol C Tables 4.2.6.8 and 6.1.1.4'

loop_
_geom_angle_atom_site_label_1
_geom_angle_atom_site_label_2
_geom_angle_atom_site_label_3
_geom_angle
C13 N1 C24 108.44(17)
C13 N1 C1 126.75(17)
C24 N1 C1 124.79(17)
C25 N2 C36 108.77(17)
C25 N2 C5 123.68(17)
C36 N2 C5 127.54(18)
C7 N3 C8 102.21(17)
C7 N4 N5 102.20(18)
C2 C1 C6 120.90(19)
C2 C1 N1 119.25(18)
C6 C1 N1 119.73(19)
C3 C2 C1 120.2(2)
C3 C2 H2 119.9
C1 C2 H2 119.9
C2 C3 C4 119.7(2)
C2 C3 H3 120.2
C4 C3 H3 120.2
C5 C4 C3 120.6(2)
C5 C4 H4 119.7
C3 C4 H4 119.7
C4 C5 C6 120.69(19)
C4 C5 N2 118.36(18)
C6 C5 N2 120.92(19)
C5 C6 C1 117.69(19)
C5 C6 C7 122.21(18)
C1 C6 C7 120.10(18)
N4 C7 N3 116.1(2)
N4 C7 C6 123.26(19)
N3 C7 C6 120.64(18)
C10 C9 C8 118.1(2)
C10 C9 H9 120.9
C8 C9 H9 120.9
C9 C10 C11 121.0(3)
C9 C10 H10 119.5
C11 C10 H10 119.5
C12 C11 C10 121.1(3)
C12 C11 H11 119.5
C10 C11 H11 119.5
C11 C12 N5 118.2(3)
C11 C12 H12 120.9
N5 C12 H12 120.9
C14 C13 N1 129.5(2)
C14 C13 C18 121.7(2)
N1 C13 C18 108.83(19)
C13 C14 C15 117.0(3)
C13 C14 H14 121.5
C15 C14 H14 121.5
C16 C15 C14 121.5(3)
C16 C15 H15 119.3
C14 C15 H15 119.3
C17 C16 C15 121.3(3)
C17 C16 H16 119.3
C15 C16 H16 119.3
C16 C17 C18 119.3(3)
C16 C17 H17 120.3
C18 C17 H17 120.3
C17 C18 C13 119.2(2)
C17 C18 C19 134.0(2)
C13 C18 C19 106.79(19)
C20 C19 C24 118.4(2)
C20 C19 C18 134.4(2)
C24 C19 C18 107.20(19)
C21 C20 C19 119.2(2)
C21 C20 H20 120.4
C19 C20 H20 120.4
C20 C21 C22 121.1(3)
C20 C21 H21 119.5
C22 C21 H21 119.5
C23 C22 C21 121.6(3)
C23 C22 H22 119.2
C21 C22 H22 119.2
C22 C23 C24 117.4(2)
C22 C23 H23 121.3
C24 C23 H23 121.3
C23 C24 N1 129.0(2)
C23 C24 C19 122.2(2)
N1 C24 C19 108.73(18)
C26 C25 N2 129.2(2)
C26 C25 C30 122.0(2)
N2 C25 C30 108.74(19)
C27 C26 C25 117.7(2)
C27 C26 H26 121.1
C25 C26 H26 121.1
C26 C27 C28 121.6(3)
C26 C27 H27 119.2
C28 C27 H27 119.2
C29 C28 C27 120.8(2)
C29 C28 H28 119.6
C27 C28 H28 119.6
C28 C29 C30 119.1(2)
C28 C29 H29 120.4
C30 C29 H29 120.4
C29 C30 C25 118.7(2)
C29 C30 C31 134.5(2)
C25 C30 C31 106.78(19)
C32 C31 C36 118.9(2)
C32 C31 C30 134.1(2)
C36 C31 C30 107.02(19)
C33 C32 C31 119.4(2)
C33 C32 H32 120.3
C31 C32 H32 120.3
C32 C33 C34 120.5(2)
C32 C33 H33 119.8
C34 C33 H33 119.8
C35 C34 C33 121.6(3)
C35 C34 H34 119.2
C33 C34 H34 119.2
C34 C35 C36 117.7(2)
C34 C35 H35 121.2
C36 C35 H35 121.2
C35 C36 N2 129.3(2)
C35 C36 C31 122.0(2)
N2 C36 C31 108.67(19)
Cl1 C37 Cl2 113.06(17)
Cl1 C37 H37A 109.0
Cl2 C37 H37A 109.0
Cl1 C37 H37B 109.0
Cl2 C37 H37B 109.0
H37A C37 H37B 107.8
N3 C8 N5 109.62(18)
N3 C8 C9 128.8(2)
N5 C8 C9 121.6(2)
N4 N5 C8 109.88(18)
N4 N5 C12 130.2(2)
C8 N5 C12 119.9(2)

loop_
_geom_bond_atom_site_label_1
_geom_bond_atom_site_label_2
_geom_bond_distance
Cl1 C37 1.720(4)
Cl2 C37 1.732(4)
N1 C13 1.393(3)
N1 C24 1.395(3)
N1 C1 1.419(3)
N2 C25 1.384(3)
N2 C36 1.389(3)
N2 C5 1.424(3)
N3 C7 1.337(3)
N3 C8 1.347(3)
N4 C7 1.335(3)
N4 N5 1.345(3)
C1 C2 1.382(3)
C1 C6 1.400(3)
C2 C3 1.373(3)
C2 H2 0.9300
C3 C4 1.381(3)
C3 H3 0.9300
C4 C5 1.376(3)
C4 H4 0.9300
C5 C6 1.399(3)
C6 C7 1.476(3)
C9 C10 1.340(4)
C9 C8 1.380(3)
C9 H9 0.9300
C10 C11 1.385(4)
C10 H10 0.9300
C11 C12 1.350(4)
C11 H11 0.9300
C12 N5 1.390(3)
C12 H12 0.9300
C13 C14 1.381(3)
C13 C18 1.407(3)
C14 C15 1.390(4)
C14 H14 0.9300
C15 C16 1.381(4)
C15 H15 0.9300
C16 C17 1.353(4)
C16 H16 0.9300
C17 C18 1.390(3)
C17 H17 0.9300
C18 C19 1.441(3)
C19 C20 1.400(3)
C19 C24 1.403(3)
C20 C21 1.363(4)
C20 H20 0.9300
C21 C22 1.383(4)
C21 H21 0.9300
C22 C23 1.374(3)
C22 H22 0.9300
C23 C24 1.379(3)
C23 H23 0.9300
C25 C26 1.381(3)
C25 C30 1.405(3)
C26 C27 1.371(3)
C26 H26 0.9300
C27 C28 1.388(4)
C27 H27 0.9300
C28 C29 1.374(4)
C28 H28 0.9300
C29 C30 1.397(3)
C29 H29 0.9300
C30 C31 1.439(3)
C31 C32 1.394(3)
C31 C36 1.401(3)
C32 C33 1.373(4)
C32 H32 0.9300
C33 C34 1.388(4)
C33 H33 0.9300
C34 C35 1.375(4)
C34 H34 0.9300
C35 C36 1.380(3)
C35 H35 0.9300
C37 H37A 0.9700
C37 H37B 0.9700
C8 N5 1.356(3)

loop_
_geom_hbond_atom_site_label_D
_geom_hbond_atom_site_label_H
_geom_hbond_atom_site_label_A
_geom_hbond_distance_DH
_geom_hbond_distance_HA
_geom_hbond_distance_DA
_geom_hbond_angle_DHA
C37 H37A N4 0.97 2.40 3.368(3) 175.2
C37 H37A N4 0.97 2.40 3.368(3) 175.2
C12 H12 Cl1 0.93 2.98 3.844(3) 154.5
C37 H37A N4 0.97 2.40 3.368(3) 175.2
C12 H12 Cl1 0.93 2.98 3.844(3) 154.5
C37 H37A N4 0.97 2.40 3.368(3) 175.2

loop_
_geom_torsion_atom_site_label_1
_geom_torsion_atom_site_label_2
_geom_torsion_atom_site_label_3
_geom_torsion_atom_site_label_4
_geom_torsion
C13 N1 C1 C2 64.7(3)
C24 N1 C1 C2 -116.9(2)
C13 N1 C1 C6 -119.1(2)
C24 N1 C1 C6 59.3(3)
C6 C1 C2 C3 -2.6(3)
N1 C1 C2 C3 173.57(19)
C1 C2 C3 C4 -1.5(3)
C2 C3 C4 C5 3.2(3)
C3 C4 C5 C6 -1.0(3)
C3 C4 C5 N2 -179.3(2)
C25 N2 C5 C4 65.6(3)
C36 N2 C5 C4 -113.1(2)
C25 N2 C5 C6 -112.7(2)
C36 N2 C5 C6 68.5(3)
C4 C5 C6 C1 -2.9(3)
N2 C5 C6 C1 175.37(18)
C4 C5 C6 C7 177.31(19)
N2 C5 C6 C7 -4.4(3)
C2 C1 C6 C5 4.7(3)
N1 C1 C6 C5 -171.43(17)
C2 C1 C6 C7 -175.53(19)
N1 C1 C6 C7 8.3(3)
N5 N4 C7 N3 -1.0(2)
N5 N4 C7 C6 177.57(18)
C8 N3 C7 N4 1.0(2)
C8 N3 C7 C6 -177.61(17)
C5 C6 C7 N4 52.2(3)
C1 C6 C7 N4 -127.6(2)
C5 C6 C7 N3 -129.3(2)
C1 C6 C7 N3 50.9(3)
C8 C9 C10 C11 -0.4(4)
C9 C10 C11 C12 0.7(5)
C10 C11 C12 N5 -0.9(4)
C24 N1 C13 C14 -178.5(2)
C1 N1 C13 C14 0.1(4)
C24 N1 C13 C18 0.5(2)
C1 N1 C13 C18 179.14(19)
N1 C13 C14 C15 179.6(2)
C18 C13 C14 C15 0.7(3)
C13 C14 C15 C16 0.4(4)
C14 C15 C16 C17 -1.0(5)
C15 C16 C17 C18 0.4(4)
C16 C17 C18 C13 0.7(4)
C16 C17 C18 C19 -178.6(3)
C14 C13 C18 C17 -1.3(3)
N1 C13 C18 C17 179.6(2)
C14 C13 C18 C19 178.2(2)
N1 C13 C18 C19 -0.9(2)
C17 C18 C19 C20 -0.3(5)
C13 C18 C19 C20 -179.7(3)
C17 C18 C19 C24 -179.6(2)
C13 C18 C19 C24 0.9(2)
C24 C19 C20 C21 0.4(4)
C18 C19 C20 C21 -178.9(3)
C19 C20 C21 C22 0.6(4)
C20 C21 C22 C23 -0.8(4)
C21 C22 C23 C24 -0.3(4)
C22 C23 C24 N1 179.7(2)
C22 C23 C24 C19 1.4(3)
C13 N1 C24 C23 -178.4(2)
C1 N1 C24 C23 2.9(3)
C13 N1 C24 C19 0.1(2)
C1 N1 C24 C19 -178.56(19)
C20 C19 C24 C23 -1.5(3)
C18 C19 C24 C23 178.0(2)
C20 C19 C24 N1 179.9(2)
C18 C19 C24 N1 -0.6(2)
C36 N2 C25 C26 -179.9(2)
C5 N2 C25 C26 1.1(4)
C36 N2 C25 C30 -0.9(2)
C5 N2 C25 C30 -179.83(18)
N2 C25 C26 C27 178.5(2)
C30 C25 C26 C27 -0.5(4)
C25 C26 C27 C28 -0.3(4)
C26 C27 C28 C29 0.8(4)
C27 C28 C29 C30 -0.4(4)
C28 C29 C30 C25 -0.4(3)
C28 C29 C30 C31 -179.9(2)
C26 C25 C30 C29 0.8(3)
N2 C25 C30 C29 -178.30(19)
C26 C25 C30 C31 -179.6(2)
N2 C25 C30 C31 1.3(2)
C29 C30 C31 C32 -2.4(4)
C25 C30 C31 C32 178.1(2)
C29 C30 C31 C36 178.3(2)
C25 C30 C31 C36 -1.3(2)
C36 C31 C32 C33 -0.5(3)
C30 C31 C32 C33 -179.8(2)
C31 C32 C33 C34 0.1(4)
C32 C33 C34 C35 0.4(5)
C33 C34 C35 C36 -0.4(4)
C34 C35 C36 N2 179.0(2)
C34 C35 C36 C31 -0.1(4)
C25 N2 C36 C35 -179.1(2)
C5 N2 C36 C35 -0.2(4)
C25 N2 C36 C31 0.1(2)
C5 N2 C36 C31 178.96(19)
C32 C31 C36 C35 0.5(3)
C30 C31 C36 C35 180.0(2)
C32 C31 C36 N2 -178.73(19)
C30 C31 C36 N2 0.8(2)
C7 N3 C8 N5 -0.5(2)
C7 N3 C8 C9 179.3(2)
C10 C9 C8 N3 -179.5(2)
C10 C9 C8 N5 0.4(3)
C7 N4 N5 C8 0.5(2)
C7 N4 N5 C12 -178.6(2)
N3 C8 N5 N4 0.0(2)
C9 C8 N5 N4 -179.9(2)
N3 C8 N5 C12 179.3(2)
C9 C8 N5 C12 -0.6(3)
C11 C12 N5 N4 180.0(3)
C11 C12 N5 C8 0.9(4)
